data_2107192
loop_
_publ_author_name
'Taylor, J.C.'
'Wilson, P.W.'

_publ_section_title
;
 The structure of anhydrous uranyl chloride by powder neutron diffraction
;
_journal_name_full 'Acta Crystallographica B (24,1968-38,1982)'
_journal_page_first 1073
_journal_page_last 1076
_journal_volume 29
_journal_year 1973
_chemical_formula_sum 'Cl2 O2 U'
_chemical_name_systematic 'U O2 Cl2'
_space_group_IT_number 62
_symmetry_space_group_name_Hall '-P 2ac 2n'
_symmetry_space_group_name_H-M 'P n m a'
_cell_angle_alpha 90
_cell_angle_beta 90
_cell_angle_gamma 90
_cell_formula_units_Z 4
_cell_length_a 5.725
_cell_length_b 8.409
_cell_length_c 8.72
_cell_volume 419.794
_citation_journal_id_ASTM ACBCAR
_cod_data_source_file Taylor_ACBCAR_1973_757.cif
_cod_data_source_block Cl2O2U1
_cod_original_cell_volume 419.7941
_cod_original_formula_sum 'Cl2 O2 U1'
_cod_database_code 2107192

loop_
_symmetry_equiv_pos_as_xyz
x,y,z
-x+1/2,-y,z+1/2
x+1/2,-y+1/2,-z+1/2
-x,y+1/2,-z
-x,-y,-z
x-1/2,y,-z-1/2
-x-1/2,y-1/2,z-1/2
x,-y-1/2,z

loop_
_atom_site_label
_atom_site_type_symbol
_atom_site_fract_x
_atom_site_fract_y
_atom_site_fract_z
_atom_site_occupancy
_atom_site_U_iso_or_equiv
O1 O-2 -0.16 0.25 0.206 1 0.0
O2 O-2 0.294 0.25 -0.066 1 0.0
Cl1 Cl-1 0.192 0.557 0.123 1 0.0
U1 U+6 0.068 0.25 0.066 1 0.0
